data_2207904
loop_
_publ_author_name
'Nian-Yu Huang'
'Ju-Zhen Yuan'
'Rui-Jun Xu'
'Ming-Wu Ding'
'Hongwu He'

_publ_section_title 5-Benzylamino-6-phenyl-2-propylsulfanylthiazolo[5,4-<i>d</i>]pyrimidin-7(6<i>H</i>)-one
_journal_coeditor_code SU6249
_journal_issue 1
_journal_name_full 'Acta Crystallographica Section E'
_journal_page_first o88
_journal_page_last o90
_journal_paper_doi 10.1107/S1600536805039929
_journal_volume 62
_journal_year 2006
_chemical_formula_iupac 'C21 H20 N4 O S2'
_chemical_formula_moiety 'C21 H20 N4 O S2'
_chemical_formula_sum 'C21 H20 N4 O S2'
_chemical_formula_weight 408.53
_chemical_melting_point 460
_chemical_name_systematic
;
5-Benzylamino-6-phenyl-2-propylsulfanylthiazolo[5,4-d]pyrimidin-7(6H)-one
;
_space_group_IT_number 86
_symmetry_cell_setting tetragonal
_symmetry_space_group_name_Hall '-P 4bc'
_symmetry_space_group_name_H-M 'P 42/n :2'
_atom_sites_solution_hydrogens geom
_atom_sites_solution_primary direct
_atom_sites_solution_secondary difmap
_audit_creation_method SHELXL-97
_cell_angle_alpha 90.00
_cell_angle_beta 90.00
_cell_angle_gamma 90.00
_cell_formula_units_Z 8
_cell_length_a 23.3140(6)
_cell_length_b 23.3140(6)
_cell_length_c 7.7925(4)
_cell_measurement_reflns_used 2882
_cell_measurement_temperature 292(2)
_cell_measurement_theta_max 16.91
_cell_measurement_theta_min 2.47
_cell_volume 4235.6(3)
_computing_cell_refinement 'SAINT (Bruker, 2000)'
_computing_data_collection 'SMART (Bruker, 2000)'
_computing_data_reduction SAINT
_computing_molecular_graphics 'SHELXTL (Bruker, 2001)'
_computing_publication_material SHELXTL
_computing_structure_refinement 'SHELXL97 (Sheldrick, 1997)'
_computing_structure_solution 'SHELXS97 (Sheldrick, 1997)'
_diffrn_ambient_temperature 292(2)
_diffrn_measured_fraction_theta_full 0.997
_diffrn_measured_fraction_theta_max 0.997
_diffrn_measurement_device_type 'Bruker SMART CCD area-detector'
_diffrn_measurement_method '\f and \w'
_diffrn_radiation_monochromator graphite
_diffrn_radiation_source 'fine-focus sealed tube'
_diffrn_radiation_type MoK\a
_diffrn_radiation_wavelength 0.71073
_diffrn_reflns_av_R_equivalents 0.0799
_diffrn_reflns_av_sigmaI/netI 0.0491
_diffrn_reflns_limit_h_max 27
_diffrn_reflns_limit_h_min -27
_diffrn_reflns_limit_k_max 27
_diffrn_reflns_limit_k_min -27
_diffrn_reflns_limit_l_max 9
_diffrn_reflns_limit_l_min -9
_diffrn_reflns_number 29639
_diffrn_reflns_theta_full 25.02
_diffrn_reflns_theta_max 25.02
_diffrn_reflns_theta_min 1.75
_diffrn_standards_decay_% 0
_diffrn_standards_number 0
_exptl_absorpt_coefficient_mu 0.270
_exptl_absorpt_correction_type none
_exptl_crystal_colour colorless
_exptl_crystal_density_diffrn 1.281
_exptl_crystal_density_method 'not measured'
_exptl_crystal_description plate
_exptl_crystal_F_000 1712
_exptl_crystal_size_max 0.30
_exptl_crystal_size_mid 0.20
_exptl_crystal_size_min 0.06
_refine_diff_density_max 0.292
_refine_diff_density_min -0.304
_refine_ls_extinction_method none
_refine_ls_goodness_of_fit_ref 1.037
_refine_ls_hydrogen_treatment constr
_refine_ls_matrix_type full
_refine_ls_number_parameters 268
_refine_ls_number_reflns 3737
_refine_ls_number_restraints 6
_refine_ls_restrained_S_all 1.044
_refine_ls_R_factor_all 0.1213
_refine_ls_R_factor_gt 0.0659
_refine_ls_shift/su_max <0.001
_refine_ls_shift/su_mean <0.001
_refine_ls_structure_factor_coef Fsqd
_refine_ls_weighting_details 'calc w=1/[\s^2^(Fo^2^)+(0.0722P)^2^+1.9388P] where P=(Fo^2^+2Fc^2^)/3'
_refine_ls_weighting_scheme calc
_refine_ls_wR_factor_gt 0.1543
_refine_ls_wR_factor_ref 0.1825
_reflns_number_gt 2138
_reflns_number_total 3737
_reflns_threshold_expression I>2\s(I)
_cod_data_source_file su6249.cif
_cod_data_source_block I
_cod_depositor_comments
;
The following automatic conversions were performed:
'_symmetry_cell_setting' value 'Tetragonal' changed to 'tetragonal'
according to '/home/saulius/struct/CIF-dictionaries/cif_core.dic'
dictionary named 'cif_core.dic' version 2.4.1 from 2010-06-29.

Automatic conversion script
Id: cif_fix_enum 1527 2010-12-29 10:47:43Z saulius 

The following automatic conversions were performed:

'_symmetry_cell_setting' value 'Tetragonal' changed to 'tetragonal'
according to /home/saulius/struct/CIF-dictionaries/cif_core.dic
dictionary named 'cif_core.dic' version 2.4.1 from 2010-06-29.

Automatic conversion script
Id: cif_fix_values 1715 2011-07-08 13:25:40Z adriana 
;
_cod_original_sg_symbol_H-M 'P 42/n'
_cod_database_code 2207904
_cod_database_fobs_code 2207904

loop_
_symmetry_equiv_pos_site_id
_symmetry_equiv_pos_as_xyz
1 x,y,z
2 -y,1/2+x,1/2+z
3 1/2-x,1/2-y,z
4 1/2+y,-x,1/2+z
5 -x,-y,-z
6 y,1/2-x,1/2-z
7 1/2+x,1/2+y,-z
8 1/2-y,x,1/2-z

loop_
_atom_site_aniso_label
_atom_site_aniso_U_11
_atom_site_aniso_U_22
_atom_site_aniso_U_33
_atom_site_aniso_U_12
_atom_site_aniso_U_13
_atom_site_aniso_U_23
S1 0.0909(8) 0.0975(9) 0.1053(9) 0.0174(6) 0.0431(7) 0.0436(7)
S2 0.157(3) 0.087(3) 0.146(5) 0.043(3) 0.060(4) 0.054(3)
O1 0.100(2) 0.0892(19) 0.0787(18) 0.0291(16) 0.0396(17) 0.0122(15)
N1 0.0606(18) 0.0596(19) 0.096(2) 0.0032(15) 0.0241(17) 0.0089(17)
N2 0.0581(18) 0.0651(19) 0.077(2) 0.0025(15) 0.0203(15) 0.0084(17)
N3 0.0549(17) 0.0623(18) 0.0632(18) 0.0061(14) 0.0118(15) 0.0108(15)
N4 0.081(2) 0.071(2) 0.096(3) 0.0162(18) 0.029(2) 0.0224(19)
C1 0.096(4) 0.115(4) 0.157(5) -0.028(3) 0.048(4) -0.017(4)
C2 0.109(5) 0.154(6) 0.187(7) -0.045(4) 0.055(5) -0.017(5)
C3 0.074(4) 0.109(5) 0.237(9) -0.018(3) 0.003(5) 0.021(6)
C4 0.110(5) 0.115(5) 0.228(8) -0.023(4) -0.050(5) 0.061(5)
C5 0.103(4) 0.104(4) 0.172(6) -0.019(3) -0.033(4) 0.054(4)
C6 0.059(3) 0.055(2) 0.134(4) 0.0064(19) 0.020(3) 0.013(3)
C7 0.061(2) 0.060(2) 0.119(3) 0.0038(19) 0.021(2) -0.002(2)
C8 0.057(2) 0.066(2) 0.055(2) 0.0073(18) 0.0031(18) 0.0075(18)
C9 0.072(3) 0.095(3) 0.081(3) -0.004(2) -0.009(2) 0.010(2)
C10 0.098(3) 0.110(3) 0.058(3) 0.008(3) -0.011(2) 0.021(2)
C11 0.098(3) 0.083(3) 0.068(3) 0.005(3) 0.014(3) 0.021(2)
C12 0.086(3) 0.084(3) 0.061(2) -0.008(2) 0.007(2) 0.013(2)
C13 0.075(3) 0.072(2) 0.052(2) -0.003(2) 0.0037(19) 0.0115(19)
C14 0.050(2) 0.055(2) 0.076(2) -0.0035(17) 0.0093(19) 0.0007(19)
C15 0.067(2) 0.068(2) 0.063(2) 0.009(2) 0.011(2) 0.0073(19)
C16 0.062(2) 0.060(2) 0.072(2) 0.0069(18) 0.0174(19) 0.0127(19)
C17 0.056(2) 0.068(2) 0.074(3) -0.0022(19) 0.0142(19) 0.012(2)
C18 0.085(3) 0.084(3) 0.113(4) 0.017(2) 0.029(3) 0.038(3)
C19 0.109(6) 0.090(5) 0.135(8) -0.011(4) -0.011(5) 0.046(5)
C20 0.111(9) 0.325(17) 0.130(10) -0.059(11) 0.005(7) -0.047(10)
C21 0.286(16) 0.311(13) 0.150(7) 0.010(17) 0.105(12) 0.050(19)
C20' 0.111(9) 0.325(17) 0.130(10) -0.059(11) 0.005(7) -0.047(10)
C21' 0.286(16) 0.311(13) 0.150(7) 0.010(17) 0.105(12) 0.050(19)
S2' 0.157(3) 0.087(3) 0.146(5) 0.043(3) 0.060(4) 0.054(3)
C19' 0.109(6) 0.090(5) 0.135(8) -0.011(4) -0.011(5) 0.046(5)

loop_
_atom_site_label
_atom_site_fract_x
_atom_site_fract_y
_atom_site_fract_z
_atom_site_U_iso_or_equiv
_atom_site_thermal_displace_type
_atom_site_calc_flag
_atom_site_refinement_flags
_atom_site_occupancy
_atom_site_type_symbol
S1 0.55334(5) 0.56594(5) 1.10174(16) 0.0979(5) Uani . . 1.000 S
S2 0.6239(4) 0.4500(3) 1.0534(9) 0.130(2) Uani . . 0.583(6) S
O1 0.65866(12) 0.62054(12) 0.5825(3) 0.0893(11) Uani . . 1.000 O
N1 0.52552(12) 0.75071(12) 0.7841(4) 0.0721(11) Uani . . 1.000 N
N2 0.53566(12) 0.66679(13) 0.9338(4) 0.0667(11) Uani . . 1.000 N
N3 0.59301(11) 0.68446(12) 0.6859(4) 0.0601(10) Uani . . 1.000 N
N4 0.62944(14) 0.54410(14) 0.8690(5) 0.0827(14) Uani . . 1.000 N
C1 0.3984(2) 0.7227(2) 1.0339(8) 0.123(3) Uani . . 1.000 C
C2 0.3456(3) 0.6969(3) 1.0269(12) 0.150(3) Uani . . 1.000 C
C3 0.3192(3) 0.6915(3) 0.8739(13) 0.140(4) Uani . . 1.000 C
C4 0.3446(3) 0.7092(3) 0.7279(12) 0.151(4) Uani . . 1.000 C
C5 0.3998(2) 0.7352(2) 0.7347(9) 0.126(3) Uani . . 1.000 C
C6 0.42588(17) 0.74259(16) 0.8878(7) 0.0827(18) Uani . . 1.000 C
C7 0.48311(15) 0.77110(16) 0.9041(6) 0.0800(14) Uani . . 1.000 C
C8 0.61077(15) 0.72495(15) 0.5556(4) 0.0593(12) Uani . . 1.000 C
C9 0.58091(18) 0.73072(19) 0.4047(5) 0.0827(17) Uani . . 1.000 C
C10 0.6004(2) 0.7695(2) 0.2832(5) 0.0887(17) Uani . . 1.000 C
C11 0.6487(2) 0.80113(18) 0.3115(6) 0.0830(17) Uani . . 1.000 C
C12 0.67853(18) 0.79437(17) 0.4603(5) 0.0770(16) Uani . . 1.000 C
C13 0.65939(16) 0.75657(15) 0.5830(4) 0.0663(14) Uani . . 1.000 C
C14 0.55141(14) 0.69969(15) 0.8061(5) 0.0603(12) Uani . . 1.000 C
C15 0.62214(16) 0.63135(16) 0.6904(5) 0.0660(12) Uani . . 1.000 C
C16 0.60515(15) 0.59689(15) 0.8311(5) 0.0647(12) Uani . . 1.000 C
C17 0.56412(15) 0.61624(16) 0.9402(5) 0.0660(14) Uani . . 1.000 C
C18 0.60648(19) 0.52334(18) 1.0048(7) 0.0940(19) Uani . . 1.000 C
C19 0.5727(4) 0.4319(4) 1.2132(11) 0.111(4) Uani . . 0.583(6) C
C20 0.5871(6) 0.4350(9) 1.3978(13) 0.189(7) Uani . . 0.583(6) C
C21 0.545(4) 0.418(11) 1.535(4) 0.249(7) Uani . . 0.583(6) C
C20' 0.5505(7) 0.4243(10) 1.326(3) 0.189(7) Uani . . 0.417(6) C
C21' 0.548(5) 0.418(15) 1.519(5) 0.249(7) Uani . . 0.417(6) C
S2' 0.6322(6) 0.4655(4) 1.1230(11) 0.130(2) Uani . . 0.417(6) S
C19' 0.6035(5) 0.4587(6) 1.3245(18) 0.111(4) Uani . . 0.417(6) C
H2 0.32820 0.68330 1.12640 0.1800 Uiso calc R 1.000 H
H3 0.28280 0.67520 0.86890 0.1680 Uiso calc R 1.000 H
H4 0.32610 0.70450 0.62310 0.1810 Uiso calc R 1.000 H
H1 0.41630 0.72690 1.13980 0.1470 Uiso calc R 1.000 H
H1A 0.53440 0.77150 0.69700 0.0860 Uiso calc R 1.000 H
H9 0.54820 0.70900 0.38440 0.0990 Uiso calc R 1.000 H
H10 0.58020 0.77410 0.18110 0.1060 Uiso calc R 1.000 H
H11 0.66120 0.82720 0.22930 0.1000 Uiso calc R 1.000 H
H12 0.71190 0.81530 0.47890 0.0920 Uiso calc R 1.000 H
H13 0.67960 0.75250 0.68520 0.0790 Uiso calc R 1.000 H
H19A 0.53960 0.45640 1.19500 0.1280 Uiso calc . 0.583(6) H
H19B 0.56040 0.39290 1.19020 0.1280 Uiso calc . 0.583(6) H
H20A 0.59790 0.47440 1.42160 0.2260 Uiso calc . 0.583(6) H
H20B 0.62120 0.41190 1.41480 0.2260 Uiso calc . 0.583(6) H
H21A 0.50630 0.42580 1.49600 0.3730 Uiso calc . 0.583(6) H
H21B 0.55220 0.43850 1.63820 0.3730 Uiso calc . 0.583(6) H
H21C 0.54810 0.37720 1.55670 0.3730 Uiso calc . 0.583(6) H
H5 0.41780 0.74710 0.63430 0.1510 Uiso calc R 1.000 H
H7A 0.47820 0.81200 0.88780 0.0960 Uiso calc R 1.000 H
H7B 0.49740 0.76520 1.01970 0.0960 Uiso calc R 1.000 H
H19C 0.63160 0.44080 1.39920 0.1280 Uiso calc . 0.417(6) H
H19D 0.59530 0.49650 1.37000 0.1280 Uiso calc . 0.417(6) H
H20C 0.55480 0.38790 1.26670 0.2260 Uiso calc . 0.417(6) H
H20D 0.51780 0.44510 1.28020 0.2260 Uiso calc . 0.417(6) H
H21D 0.56390 0.38120 1.55050 0.3730 Uiso calc . 0.417(6) H
H21E 0.50920 0.42030 1.55680 0.3730 Uiso calc . 0.417(6) H
H21F 0.57040 0.44780 1.57130 0.3730 Uiso calc . 0.417(6) H

loop_
_atom_type_symbol
_atom_type_description
_atom_type_scat_dispersion_real
_atom_type_scat_dispersion_imag
_atom_type_scat_source
C C 0.0033 0.0016 'International Tables Vol C Tables 4.2.6.8 and 6.1.1.4'
H H 0.0000 0.0000 'International Tables Vol C Tables 4.2.6.8 and 6.1.1.4'
N N 0.0061 0.0033 'International Tables Vol C Tables 4.2.6.8 and 6.1.1.4'
O O 0.0106 0.0060 'International Tables Vol C Tables 4.2.6.8 and 6.1.1.4'
S S 0.1246 0.1234 'International Tables Vol C Tables 4.2.6.8 and 6.1.1.4'

loop_
_geom_angle_atom_site_label_1
_geom_angle_atom_site_label_2
_geom_angle_atom_site_label_3
_geom_angle
_geom_angle_publ_flag
C17 S1 C18 88.2(2) yes
C18 S2 C19 102.8(5) yes
C18 S2' C19' 115.0(8) yes
C7 N1 C14 121.1(3) yes
C14 N2 C17 113.6(3) yes
C8 N3 C14 120.3(3) yes
C8 N3 C15 116.9(3) yes
C14 N3 C15 122.8(3) yes
C16 N4 C18 109.9(3) yes
C7 N1 H1A 119.00 no
C14 N1 H1A 119.00 no
C2 C1 C6 121.9(6) no
C1 C2 C3 119.1(8) no
C2 C3 C4 121.2(7) no
C3 C4 C5 119.8(8) no
C4 C5 C6 119.6(6) no
C5 C6 C7 122.2(5) no
C1 C6 C7 119.4(5) no
C1 C6 C5 118.4(4) no
N1 C7 C6 114.2(3) yes
N3 C8 C9 121.3(3) yes
C9 C8 C13 120.0(3) no
N3 C8 C13 118.6(3) yes
C8 C9 C10 118.9(4) no
C9 C10 C11 120.9(4) no
C10 C11 C12 119.8(4) no
C11 C12 C13 120.1(4) no
C8 C13 C12 120.4(3) no
N2 C14 N3 123.8(3) yes
N1 C14 N3 116.9(3) yes
N1 C14 N2 119.3(3) yes
O1 C15 N3 119.9(3) yes
O1 C15 C16 127.6(3) yes
N3 C15 C16 112.5(3) yes
N4 C16 C15 123.7(3) yes
C15 C16 C17 119.6(3) no
N4 C16 C17 116.7(3) yes
S1 C17 C16 109.4(3) yes
N2 C17 C16 127.7(4) yes
S1 C17 N2 122.9(3) yes
S1 C18 S2' 117.0(5) yes
S1 C18 N4 115.9(3) yes
S2' C18 N4 125.9(5) yes
S1 C18 S2 127.3(4) yes
S2 C18 N4 116.0(4) yes
S2 C19 C20 121.2(8) yes
S2' C19' C20' 112.7(13) yes
C19 C20 C21 122(3) no
C19' C20' C21' 95(8) no
C2 C1 H1 119.00 no
C6 C1 H1 119.00 no
C1 C2 H2 121.00 no
C3 C2 H2 120.00 no
C2 C3 H3 119.00 no
C4 C3 H3 119.00 no
C3 C4 H4 120.00 no
C5 C4 H4 120.00 no
C4 C5 H5 120.00 no
C6 C5 H5 120.00 no
N1 C7 H7A 109.00 no
N1 C7 H7B 109.00 no
C6 C7 H7A 109.00 no
C6 C7 H7B 109.00 no
H7A C7 H7B 108.00 no
C8 C9 H9 121.00 no
C10 C9 H9 121.00 no
C9 C10 H10 120.00 no
C11 C10 H10 120.00 no
C10 C11 H11 120.00 no
C12 C11 H11 120.00 no
C11 C12 H12 120.00 no
C13 C12 H12 120.00 no
C8 C13 H13 120.00 no
C12 C13 H13 120.00 no
S2 C19 H19A 107.00 no
S2 C19 H19B 107.00 no
C20 C19 H19A 107.00 no
C20 C19 H19B 107.00 no
H19A C19 H19B 107.00 no
H19C C19' H19D 108.00 no
S2' C19' H19C 109.00 no
S2' C19' H19D 109.00 no
C20' C19' H19C 109.00 no
C20' C19' H19D 109.00 no
C21 C20 H20A 106.00 no
C21 C20 H20B 107.00 no
C19 C20 H20B 107.00 no
C19 C20 H20A 107.00 no
H20A C20 H20B 107.00 no
C19' C20' H20C 113.00 no
C19' C20' H20D 113.00 no
H20C C20' H20D 110.00 no
C21' C20' H20D 113.00 no
C21' C20' H20C 113.00 no
C20 C21 H21C 110.00 no
C20 C21 H21B 111.00 no
H21B C21 H21C 109.00 no
H21A C21 H21B 110.00 no
H21A C21 H21C 108.00 no
C20 C21 H21A 110.00 no
C20' C21' H21D 109.00 no
C20' C21' H21E 110.00 no
C20' C21' H21F 109.00 no
H21D C21' H21E 110.00 no
H21D C21' H21F 109.00 no
H21E C21' H21F 110.00 no

loop_
_geom_bond_atom_site_label_1
_geom_bond_atom_site_label_2
_geom_bond_distance
_geom_bond_publ_flag
S1 C17 1.739(4) yes
S1 C18 1.758(5) yes
S2 C18 1.798(8) yes
S2 C19 1.776(12) yes
S2' C19' 1.714(17) yes
S2' C18 1.740(11) yes
O1 C15 1.223(5) yes
N1 C7 1.442(5) yes
N1 C14 1.345(4) yes
N2 C17 1.353(5) yes
N2 C14 1.309(5) yes
N3 C15 1.413(5) yes
N3 C8 1.447(4) yes
N3 C14 1.394(5) yes
N4 C16 1.387(5) yes
N4 C18 1.281(6) yes
N1 H1A 0.8600 no
C1 C6 1.386(8) no
C1 C2 1.371(8) no
C2 C3 1.348(13) no
C3 C4 1.347(13) no
C4 C5 1.424(8) no
C5 C6 1.350(8) no
C6 C7 1.496(5) no
C8 C13 1.369(5) no
C8 C9 1.373(5) no
C9 C10 1.386(6) no
C10 C11 1.364(6) no
C11 C12 1.361(6) no
C12 C13 1.375(5) no
C15 C16 1.416(5) no
C16 C17 1.357(5) no
C19 C20 1.479(14) no
C19' C20' 1.47(2) no
C20 C21 1.51(8) no
C20' C21' 1.51(5) no
C1 H1 0.9300 no
C2 H2 0.9300 no
C3 H3 0.9300 no
C4 H4 0.9300 no
C5 H5 0.9300 no
C7 H7A 0.9700 no
C7 H7B 0.9700 no
C9 H9 0.9300 no
C10 H10 0.9300 no
C11 H11 0.9300 no
C12 H12 0.9300 no
C13 H13 0.9300 no
C19 H19A 0.9700 no
C19 H19B 0.9700 no
C19' H19D 0.9700 no
C19' H19C 0.9700 no
C20 H20B 0.9700 no
C20 H20A 0.9700 no
C20' H20C 0.9700 no
C20' H20D 0.9700 no
C21 H21B 0.9500 no
C21 H21C 0.9700 no
C21 H21A 0.9700 no
C21' H21D 0.9700 no
C21' H21E 0.9500 no
C21' H21F 0.9600 no

loop_
_geom_contact_atom_site_label_1
_geom_contact_atom_site_label_2
_geom_contact_distance
_geom_contact_site_symmetry_2
_geom_contact_publ_flag
S1 N4 2.588(4) . no
S1 C21 3.66(7) 5_668 no
S2 C3 3.601(10) 5_667 no
S2 C2 3.553(10) 5_667 no
S1 H19D 2.8200 . no
S1 H19A 2.6700 . no
S1 H21E 3.0500 5_668 no
S1 H21B 3.1900 5_668 no
O1 N4 2.937(4) . no
O1 C13 3.172(4) . no
O1 N1 3.233(4) 8_656 no
O1 C10 3.339(5) 8_655 no
O1 C11 3.277(5) 8_655 no
O1 C13 3.394(4) 8_656 no
O1 H10 2.7500 8_655 no
O1 H11 2.6300 8_655 no
N1 C9 3.260(5) . no
N1 O1 3.233(4) 6_566 no
N1 N4 3.069(4) 6_566 no
N2 C6 3.131(5) . no
N4 S1 2.588(4) . no
N4 O1 2.937(4) . no
N4 N1 3.069(4) 8_656 no
N1 H5 2.7700 . no
N2 H7B 2.5500 . no
N2 H19B 2.8100 5_667 no
N2 H20C 2.9200 5_667 no
N4 H1A 2.3800 8_656 no
N4 H7A 2.8700 8_656 no
C2 S2 3.553(10) 5_667 no
C3 S2 3.601(10) 5_667 no
C6 N2 3.131(5) . no
C9 N1 3.260(5) . no
C10 O1 3.339(5) 6_565 no
C11 O1 3.277(5) 6_565 no
C12 C16 3.428(5) 6_566 no
C12 C15 3.522(6) 6_566 no
C13 O1 3.394(4) 6_566 no
C13 C15 3.397(5) 6_566 no
C13 O1 3.172(4) . no
C15 C13 3.397(5) 8_656 no
C15 C12 3.522(6) 8_656 no
C16 C12 3.428(5) 8_656 no
C17 C20' 3.51(2) 5_667 no
C17 C19 3.587(10) 5_667 no
C19 C17 3.587(10) 5_667 no
C20' C17 3.51(2) 5_667 no
C21 S1 3.66(7) 5_668 no
C4 H2 2.9600 2_654 no
C5 H20C 3.0600 5_667 no
C5 H2 3.0300 2_654 no
C7 H19C 2.9100 6_567 no
C8 H1A 2.3600 . no
C8 H11 3.0400 8_655 no
C9 H11 2.8800 8_655 no
C9 H1A 2.7000 . no
C10 H11 3.0400 8_655 no
C13 H1A 3.0700 . no
C17 H19B 3.0800 5_667 no
C17 H20D 2.9400 5_667 no
C19' H7A 3.0200 8_657 no
C20 H7A 3.0600 8_657 no
H1 H7B 2.2900 . no
H1A C13 3.0700 . no
H1A N4 2.3800 6_566 no
H1A C9 2.7000 . no
H1A C8 2.3600 . no
H2 C4 2.9600 4_465 no
H2 C5 3.0300 4_465 no
H5 N1 2.7700 . no
H7A N4 2.8700 6_566 no
H7A C19' 3.0200 6_567 no
H7A H19C 2.2900 6_567 no
H7A C20 3.0600 6_567 no
H7A H20A 2.5700 6_567 no
H7B H10 2.3100 1_556 no
H7B N2 2.5500 . no
H7B H1 2.2900 . no
H10 O1 2.7500 6_565 no
H10 H7B 2.3100 1_554 no
H11 C8 3.0400 6_565 no
H11 C9 2.8800 6_565 no
H11 O1 2.6300 6_565 no
H11 C10 3.0400 6_565 no
H13 H13 2.5300 8_656 no
H13 H13 2.5300 6_566 no
H19A H21A 2.5700 . no
H19A S1 2.6700 . no
H19B C17 3.0800 5_667 no
H19B N2 2.8100 5_667 no
H19C H21D 2.4100 . no
H19C C7 2.9100 8_657 no
H19C H7A 2.2900 8_657 no
H19C H21F 1.9600 . no
H19D S1 2.8200 . no
H19D H21F 2.0200 . no
H20A H7A 2.5700 8_657 no
H20C N2 2.9200 5_667 no
H20C C5 3.0600 5_667 no
H20D C17 2.9400 5_667 no
H21A H19A 2.5700 . no
H21B S1 3.1900 5_668 no
H21D H19C 2.4100 . no
H21E S1 3.0500 5_668 no
H21F H19C 1.9600 . no
H21F H19D 2.0200 . no

loop_
_geom_hbond_atom_site_label_D
_geom_hbond_atom_site_label_H
_geom_hbond_atom_site_label_A
_geom_hbond_site_symmetry_A
_geom_hbond_distance_DH
_geom_hbond_distance_HA
_geom_hbond_distance_DA
_geom_hbond_angle_DHA
_geom_hbond_publ_flag
N1 H1A N4 6_566 0.86 2.38 3.069(4) 138 yes
C19 H19A S1 . 0.97 2.67 3.275(9) 120 ?

loop_
_geom_torsion_atom_site_label_1
_geom_torsion_atom_site_label_2
_geom_torsion_atom_site_label_3
_geom_torsion_atom_site_label_4
_geom_torsion
_geom_torsion_publ_flag
C18 S1 C17 C16 0.3(3) no
C17 S1 C18 N4 0.1(4) no
C17 S1 C18 S2 -169.1(5) no
C18 S1 C17 N2 -178.2(3) no
C18 S2 C19 C20 -96.5(12) no
C19 S2 C18 S1 2.4(7) no
C19 S2 C18 N4 -166.7(5) no
C7 N1 C14 N2 3.5(5) no
C14 N1 C7 C6 -75.6(5) no
C7 N1 C14 N3 -178.2(3) no
C14 N2 C17 C16 -0.7(5) no
C14 N2 C17 S1 177.5(3) no
C17 N2 C14 N1 178.8(3) no
C17 N2 C14 N3 0.7(5) no
C14 N3 C8 C13 97.0(4) no
C14 N3 C15 O1 -179.3(3) no
C8 N3 C15 C16 174.8(3) no
C15 N3 C8 C9 98.8(4) no
C8 N3 C14 N1 6.1(5) no
C8 N3 C15 O1 -3.1(5) no
C8 N3 C14 N2 -175.7(3) no
C15 N3 C14 N2 0.3(5) no
C15 N3 C8 C13 -79.2(4) no
C14 N3 C15 C16 -1.3(5) no
C14 N3 C8 C9 -85.0(4) no
C15 N3 C14 N1 -177.8(3) no
C18 N4 C16 C15 178.7(4) no
C16 N4 C18 S1 -0.4(5) no
C18 N4 C16 C17 0.7(5) no
C16 N4 C18 S2 170.0(4) no
C2 C1 C6 C5 -1.1(7) no
C6 C1 C2 C3 -1.1(9) no
C2 C1 C6 C7 179.2(5) no
C1 C2 C3 C4 2.3(11) no
C2 C3 C4 C5 -1.3(11) no
C3 C4 C5 C6 -0.9(9) no
C4 C5 C6 C1 2.0(7) no
C4 C5 C6 C7 -178.2(5) no
C5 C6 C7 N1 -47.1(5) no
C1 C6 C7 N1 132.6(4) no
N3 C8 C13 C12 178.3(3) no
C9 C8 C13 C12 0.2(6) no
C13 C8 C9 C10 -1.0(6) no
N3 C8 C9 C10 -178.9(4) no
C8 C9 C10 C11 0.6(7) no
C9 C10 C11 C12 0.5(7) no
C10 C11 C12 C13 -1.2(6) no
C11 C12 C13 C8 0.9(6) no
O1 C15 C16 N4 1.1(6) no
O1 C15 C16 C17 179.1(4) no
N3 C15 C16 C17 1.3(5) no
N3 C15 C16 N4 -176.6(3) no
C15 C16 C17 S1 -178.7(3) no
C15 C16 C17 N2 -0.3(6) no
N4 C16 C17 N2 177.7(4) no
N4 C16 C17 S1 -0.7(4) no
S2 C19 C20 C21 -178(12) no
